data_7044604
loop_
_publ_author_name
'Broomfield, Lewis Marc'
'Alonso-Moreno, Carlos'
'Martin, Eddy'
'Shafir, Alexandr'
'Posadas, Inmaculada'
'Ce\~na, Valent\'in'
'Castro-Osma, Jos\'e Antonio'

_publ_section_title
;
 Aminophosphine Ligands as a Privileged Platform for Development of
 Antitumoral Ruthenium(II) Arene Complexes
;
_journal_name_full 'Dalton Trans.'
_journal_paper_doi 10.1039/C7DT03369A
_journal_year 2017
_chemical_absolute_configuration ad
_chemical_formula_sum 'C75 H86 B2 Cl2 F8 N2 O P4 Ru2'
_chemical_formula_weight 1601.99
_space_group_IT_number 19
_space_group_name_Hall 'P 2ac 2ab'
_symmetry_cell_setting orthorhombic
_symmetry_space_group_name_Hall 'P 2ac 2ab'
_symmetry_space_group_name_H-M 'P 21 21 21'
_atom_sites_solution_hydrogens geom
_audit_creation_method SHELXL-2014/7
_audit_update_record
;
2017-05-29 deposited with the CCDC.
2017-10-30 downloaded from the CCDC.
;
_cell_angle_alpha 90
_cell_angle_beta 90
_cell_angle_gamma 90
_cell_formula_units_Z 4
_cell_length_a 10.3175(8)
_cell_length_b 19.2105(12)
_cell_length_c 36.437(3)
_cell_measurement_reflns_used 9896
_cell_measurement_temperature 100(2)
_cell_measurement_theta_max 29.63
_cell_measurement_theta_min 2.24
_cell_volume 7222.0(9)
_computing_cell_refinement 'Bruker APEX2 v2014.9-0'
_computing_data_collection 'Bruker APEX2 v2014.9-0'
_computing_data_reduction 'Bruker SAINT V7.60A'
_computing_molecular_graphics 'Bruker SHELXTL'
_computing_publication_material 'Bruker SHELXTL'
_computing_structure_refinement 'SHELXL-2014 (Sheldrick, 2014)'
_computing_structure_solution Sir2011
_diffrn_ambient_temperature 100(2)
_diffrn_detector_area_resol_mean 512
_diffrn_detector_type '4K CCD area detector APEX II'
_diffrn_measured_fraction_theta_full 0.999
_diffrn_measured_fraction_theta_max 0.936
_diffrn_measurement_device_type 'APEX DUO Kappa 4-axis goniometer'
_diffrn_measurement_method
;
 Fullsphere data collection, phi and omega scans
;
_diffrn_measurement_specimen_support 'magnetic support with MicroMount'
_diffrn_radiation_monochromator 'Quazar MX Multilayer Optics'
_diffrn_radiation_type MoK\a
_diffrn_radiation_wavelength 0.71073
_diffrn_reflns_av_R_equivalents 0.0395
_diffrn_reflns_av_unetI/netI 0.0299
_diffrn_reflns_Laue_measured_fraction_full 0.999
_diffrn_reflns_Laue_measured_fraction_max 0.936
_diffrn_reflns_limit_h_max 14
_diffrn_reflns_limit_h_min -13
_diffrn_reflns_limit_k_max 27
_diffrn_reflns_limit_k_min -25
_diffrn_reflns_limit_l_max 50
_diffrn_reflns_limit_l_min -50
_diffrn_reflns_number 130627
_diffrn_reflns_point_group_measured_fraction_full 1.000
_diffrn_reflns_point_group_measured_fraction_max 0.910
_diffrn_reflns_theta_full 25.242
_diffrn_reflns_theta_max 30.168
_diffrn_reflns_theta_min 1.540
_diffrn_source 'Microfocus source E025 IuS'
_diffrn_source_current 0.6
_diffrn_source_power 50
_diffrn_source_size '0.2 mm x 0.2 mm fine focus'
_diffrn_source_type 'Bruker APEX DUO'
_exptl_absorpt_coefficient_mu 0.647
_exptl_absorpt_correction_T_max 0.950
_exptl_absorpt_correction_T_min 0.874
_exptl_absorpt_correction_type multi-scan
_exptl_absorpt_process_details
; 
 SADABS Version 2008/1 Bruker-Nonius
 Blessing, Acta Cryst. (1995) A51 33-38
;
_exptl_crystal_colour orange
_exptl_crystal_density_diffrn 1.473
_exptl_crystal_description prism
_exptl_crystal_F_000 3288
_exptl_crystal_size_max 0.20
_exptl_crystal_size_mid 0.08
_exptl_crystal_size_min 0.08
_refine_diff_density_max 0.435
_refine_diff_density_min -0.366
_refine_diff_density_rms 0.061
_refine_ls_abs_structure_details
;
 Flack x determined using 7775 quotients [(I+)-(I-)]/[(I+)+(I-)]
 (Parsons, Flack and Wagner, Acta Cryst. B69 (2013) 249-259).
;
_refine_ls_abs_structure_Flack -0.022(5)
_refine_ls_extinction_method none
_refine_ls_goodness_of_fit_ref 1.040
_refine_ls_hydrogen_treatment constr
_refine_ls_matrix_type full
_refine_ls_number_parameters 993
_refine_ls_number_reflns 19482
_refine_ls_number_restraints 471
_refine_ls_restrained_S_all 1.037
_refine_ls_R_factor_all 0.0285
_refine_ls_R_factor_gt 0.0252
_refine_ls_shift/su_max 0.001
_refine_ls_shift/su_mean 0.000
_refine_ls_structure_factor_coef Fsqd
_refine_ls_weighting_details 'w=1/[\s^2^(Fo^2^)+(0.0250P)^2^+2.2424P] where P=(Fo^2^+2Fc^2^)/3'
_refine_ls_weighting_scheme calc
_refine_ls_wR_factor_gt 0.0527
_refine_ls_wR_factor_ref 0.0540
_reflns_Friedel_coverage 0.782
_reflns_Friedel_fraction_full 1.000
_reflns_Friedel_fraction_max 0.879
_reflns_number_gt 18477
_reflns_number_total 19482
_reflns_threshold_expression 'I > 2\s(I)'
_cod_data_source_file c7dt03369a2.cif
_cod_data_source_block mo_LB96_0m
_cod_depositor_comments
;
The following automatic conversions were performed:

'_symmetry_cell_setting' value 'Orthorhombic' changed to
'orthorhombic' according to
/home/data/users/saulius/crontab/automatic-downloads/rss-feeds/RSC/lib/dictionaries/cif_core.dic
dictionary named 'cif_core.dic' version 2.4.2 from 2011-04-26.

'_exptl_absorpt_correction_type' value 'Multi-scan' changed to
'multi-scan' according to
/home/data/users/saulius/crontab/automatic-downloads/rss-feeds/RSC/lib/dictionaries/cif_core.dic
dictionary named 'cif_core.dic' version 2.4.2 from 2011-04-26.

Automatic conversion script
Id: cif_fix_values 4973 2017-02-22 13:04:09Z antanas 
;
_cod_original_cell_volume 7221.9(9)
_cod_original_sg_symbol_H-M P2(1)2(1)2(1)
_cod_database_code 7044604
_shelx_shelxl_version_number 2014/7
_shelx_space_group_comment
;
The symmetry employed for this shelxl refinement is uniquely defined
by the following loop, which should always be used as a source of
symmetry information in preference to the above space-group names.
They are only intended as comments.
;
_shelx_estimated_absorpt_t_min 0.881
_shelx_estimated_absorpt_t_max 0.950

loop_
_space_group_symop_operation_xyz
'x, y, z'
'-x+1/2, -y, z+1/2'
'-x, y+1/2, -z+1/2'
'x+1/2, -y+1/2, -z'

loop_
_atom_site_label
_atom_site_type_symbol
_atom_site_fract_x
_atom_site_fract_y
_atom_site_fract_z
_atom_site_U_iso_or_equiv
_atom_site_adp_type
_atom_site_occupancy
_atom_site_site_symmetry_order
_atom_site_calc_flag
_atom_site_refinement_flags_posn
_atom_site_refinement_flags_adp
_atom_site_refinement_flags_occupancy
_atom_site_disorder_assembly
_atom_site_disorder_group
Ru1A Ru 0.24272(2) 0.68541(2) 0.18144(2) 0.01203(4) Uani 1 1 d . . . . .
Cl1A Cl 0.23688(6) 0.79951(3) 0.20759(2) 0.01725(12) Uani 1 1 d . . . . .
P1A P 0.18361(6) 0.65271(3) 0.23995(2) 0.01165(12) Uani 1 1 d . . . . .
P2A P 0.42226(6) 0.66737(3) 0.21846(2) 0.01198(12) Uani 1 1 d . . . . .
N1A N 0.3363(2) 0.65570(11) 0.25789(5) 0.0128(4) Uani 1 1 d . . . . .
C1A C 0.3294(9) 0.6731(4) 0.1238(4) 0.0197(16) Uani 0.6 1 d D U P A 1
C2A C 0.2695(10) 0.6111(4) 0.1367(6) 0.0168(16) Uani 0.6 1 d D U P A 1
H2A H 0.3195 0.5697 0.1386 0.020 Uiso 0.6 1 calc R U P A 1
C3A C 0.1382(9) 0.6097(4) 0.1469(6) 0.0190(16) Uani 0.6 1 d D U P A 1
H3A H 0.1004 0.5670 0.1546 0.023 Uiso 0.6 1 calc R U P A 1
C4A C 0.0608(8) 0.6706(4) 0.1458(6) 0.0207(15) Uani 0.6 1 d D U P A 1
C5A C 0.1219(10) 0.7334(4) 0.1359(7) 0.0245(17) Uani 0.6 1 d D U P A 1
H5A H 0.0754 0.7759 0.1375 0.029 Uiso 0.6 1 calc R U P A 1
C6A C 0.2526(9) 0.7339(4) 0.1234(5) 0.0182(16) Uani 0.6 1 d D U P A 1
H6A H 0.2889 0.7761 0.1145 0.022 Uiso 0.6 1 calc R U P A 1
C7A C 0.4668(6) 0.6696(3) 0.10900(16) 0.0233(14) Uani 0.6 1 d D U P A 1
H7A H 0.5220 0.6452 0.1275 0.028 Uiso 0.6 1 calc R U P A 1
C8A C 0.5248(6) 0.7421(3) 0.10226(15) 0.0345(12) Uani 0.6 1 d D U P A 1
H8AA H 0.6163 0.7374 0.0955 0.052 Uiso 0.6 1 calc R U P A 1
H8AB H 0.5173 0.7700 0.1247 0.052 Uiso 0.6 1 calc R U P A 1
H8AC H 0.4776 0.7650 0.0823 0.052 Uiso 0.6 1 calc R U P A 1
C9A C 0.4675(6) 0.6266(3) 0.07353(15) 0.0436(15) Uani 0.6 1 d D U P A 1
H9AA H 0.4067 0.6470 0.0559 0.065 Uiso 0.6 1 calc R U P A 1
H9AB H 0.4413 0.5786 0.0790 0.065 Uiso 0.6 1 calc R U P A 1
H9AC H 0.5550 0.6266 0.0630 0.065 Uiso 0.6 1 calc R U P A 1
C10A C -0.0810(7) 0.6664(5) 0.1557(4) 0.033(2) Uani 0.6 1 d D U P A 1
H10A H -0.1333 0.6660 0.1333 0.050 Uiso 0.6 1 calc R U P A 1
H10B H -0.1048 0.7068 0.1707 0.050 Uiso 0.6 1 calc R U P A 1
H10C H -0.0970 0.6236 0.1696 0.050 Uiso 0.6 1 calc R U P A 1
C1A' C 0.3287(12) 0.6779(6) 0.1217(5) 0.015(2) Uani 0.4 1 d D U P A 2
C2A' C 0.2849(14) 0.6114(6) 0.1330(9) 0.016(2) Uani 0.4 1 d D U P A 2
H2A' H 0.3431 0.5731 0.1322 0.019 Uiso 0.4 1 calc R U P A 2
C3A' C 0.1570(13) 0.6006(7) 0.1453(9) 0.017(2) Uani 0.4 1 d D U P A 2
H3A' H 0.1315 0.5556 0.1534 0.021 Uiso 0.4 1 calc R U P A 2
C4A' C 0.0659(12) 0.6557(6) 0.1459(9) 0.021(2) Uani 0.4 1 d D U P A 2
C5A' C 0.1105(13) 0.7230(6) 0.1369(10) 0.018(2) Uani 0.4 1 d D U P A 2
H5A' H 0.0519 0.7612 0.1373 0.021 Uiso 0.4 1 calc R U P A 2
C6A' C 0.2422(13) 0.7343(5) 0.1273(8) 0.021(2) Uani 0.4 1 d D U P A 2
H6A' H 0.2730 0.7806 0.1246 0.026 Uiso 0.4 1 calc R U P A 2
C7A' C 0.4620(9) 0.6894(4) 0.1051(2) 0.019(2) Uani 0.4 1 d D U P A 2
H7A' H 0.5005 0.7323 0.1161 0.023 Uiso 0.4 1 calc R U P A 2
C8A' C 0.4452(8) 0.7009(4) 0.06344(17) 0.0332(18) Uani 0.4 1 d D U P A 2
H8AD H 0.5301 0.7091 0.0522 0.050 Uiso 0.4 1 calc R U P A 2
H8AE H 0.3893 0.7413 0.0592 0.050 Uiso 0.4 1 calc R U P A 2
H8AF H 0.4055 0.6595 0.0524 0.050 Uiso 0.4 1 calc R U P A 2
C9A' C 0.5546(7) 0.6287(4) 0.11151(18) 0.0236(14) Uani 0.4 1 d D U P A 2
H9AD H 0.5211 0.5870 0.0992 0.035 Uiso 0.4 1 calc R U P A 2
H9AE H 0.5621 0.6198 0.1379 0.035 Uiso 0.4 1 calc R U P A 2
H9AF H 0.6401 0.6403 0.1015 0.035 Uiso 0.4 1 calc R U P A 2
C10' C -0.0738(11) 0.6432(7) 0.1563(6) 0.029(3) Uani 0.4 1 d D U P A 2
H10G H -0.1203 0.6233 0.1353 0.044 Uiso 0.4 1 calc R U P A 2
H10H H -0.1141 0.6875 0.1632 0.044 Uiso 0.4 1 calc R U P A 2
H10I H -0.0776 0.6109 0.1770 0.044 Uiso 0.4 1 calc R U P A 2
C11A C 0.3711(3) 0.62691(14) 0.29492(7) 0.0183(5) Uani 1 1 d . . . . .
H11A H 0.2918 0.6307 0.3105 0.022 Uiso 1 1 calc R U . . .
C12A C 0.4760(3) 0.67021(17) 0.31351(8) 0.0283(7) Uani 1 1 d . . . . .
H12A H 0.5544 0.6700 0.2983 0.042 Uiso 1 1 calc R U . . .
H12B H 0.4957 0.6503 0.3376 0.042 Uiso 1 1 calc R U . . .
H12C H 0.4453 0.7181 0.3165 0.042 Uiso 1 1 calc R U . . .
C13A C 0.4084(3) 0.54995(15) 0.29403(8) 0.0236(6) Uani 1 1 d . . . . .
H13A H 0.3447 0.5241 0.2794 0.035 Uiso 1 1 calc R U . . .
H13B H 0.4098 0.5315 0.3191 0.035 Uiso 1 1 calc R U . . .
H13C H 0.4944 0.5448 0.2830 0.035 Uiso 1 1 calc R U . . .
C14A C 0.1141(2) 0.56776(13) 0.25022(7) 0.0145(5) Uani 1 1 d . . . . .
C15A C 0.1293(3) 0.51282(14) 0.22539(8) 0.0194(5) Uani 1 1 d . . . . .
H15A H 0.1758 0.5201 0.2032 0.023 Uiso 1 1 calc R U . . .
C16A C 0.0771(3) 0.44773(14) 0.23280(8) 0.0252(6) Uani 1 1 d . . . . .
H16A H 0.0865 0.4112 0.2155 0.030 Uiso 1 1 calc R U . . .
C17A C 0.0115(3) 0.43578(15) 0.26536(9) 0.0261(6) Uani 1 1 d . . . . .
H17A H -0.0260 0.3915 0.2702 0.031 Uiso 1 1 calc R U . . .
C18A C 0.0010(3) 0.48897(16) 0.29070(8) 0.0249(6) Uani 1 1 d . . . . .
H18A H -0.0402 0.4803 0.3136 0.030 Uiso 1 1 calc R U . . .
C19A C 0.0499(3) 0.55489(14) 0.28327(7) 0.0186(5) Uani 1 1 d . . . . .
H19A H 0.0396 0.5912 0.3007 0.022 Uiso 1 1 calc R U . . .
C20A C 0.0818(2) 0.70886(12) 0.26765(7) 0.0148(5) Uani 1 1 d . . . . .
C21A C -0.0507(3) 0.70993(14) 0.25993(8) 0.0219(6) Uani 1 1 d . . . . .
H21A H -0.0835 0.6842 0.2397 0.026 Uiso 1 1 calc R U . . .
C22A C -0.1346(3) 0.74844(15) 0.28165(9) 0.0262(6) Uani 1 1 d . . . . .
H22A H -0.2245 0.7494 0.2761 0.031 Uiso 1 1 calc R U . . .
C23A C -0.0877(3) 0.78523(15) 0.31127(8) 0.0268(7) Uani 1 1 d . . . . .
H23A H -0.1457 0.8105 0.3265 0.032 Uiso 1 1 calc R U . . .
C24A C 0.0440(3) 0.78545(14) 0.31883(8) 0.0280(6) Uani 1 1 d . . . . .
H24A H 0.0761 0.8113 0.3391 0.034 Uiso 1 1 calc R U . . .
C25A C 0.1292(3) 0.74792(14) 0.29679(7) 0.0215(6) Uani 1 1 d . . . . .
H25A H 0.2197 0.7490 0.3017 0.026 Uiso 1 1 calc R U . . .
C26A C 0.5320(2) 0.59368(13) 0.21460(6) 0.0142(5) Uani 1 1 d . . . . .
C27A C 0.4905(3) 0.53096(14) 0.19930(7) 0.0159(5) Uani 1 1 d . . . . .
H27A H 0.4082 0.5285 0.1877 0.019 Uiso 1 1 calc R U . . .
C28A C 0.5686(3) 0.47213(14) 0.20083(7) 0.0204(5) Uani 1 1 d . . . . .
H28A H 0.5400 0.4299 0.1899 0.024 Uiso 1 1 calc R U . . .
C29A C 0.6880(3) 0.47472(15) 0.21814(8) 0.0238(6) Uani 1 1 d . . . . .
H29A H 0.7396 0.4339 0.2201 0.029 Uiso 1 1 calc R U . . .
C30A C 0.7319(3) 0.53715(15) 0.23264(8) 0.0229(6) Uani 1 1 d . . . . .
H30A H 0.8149 0.5393 0.2439 0.028 Uiso 1 1 calc R U . . .
C31A C 0.6552(3) 0.59658(15) 0.23077(7) 0.0189(5) Uani 1 1 d . . . . .
H31A H 0.6864 0.6393 0.2405 0.023 Uiso 1 1 calc R U . . .
C32A C 0.5326(2) 0.74065(13) 0.22093(7) 0.0154(5) Uani 1 1 d . . . . .
C33A C 0.5211(3) 0.79568(14) 0.24565(8) 0.0209(6) Uani 1 1 d . . . . .
H33A H 0.4580 0.7940 0.2646 0.025 Uiso 1 1 calc R U . . .
C34A C 0.6026(3) 0.85334(15) 0.24243(9) 0.0266(6) Uani 1 1 d . . . . .
H34A H 0.5972 0.8900 0.2599 0.032 Uiso 1 1 calc R U . . .
C35A C 0.6910(3) 0.85747(15) 0.21407(9) 0.0255(6) Uani 1 1 d . . . . .
H35A H 0.7440 0.8976 0.2116 0.031 Uiso 1 1 calc R U . . .
C36A C 0.7028(3) 0.80357(15) 0.18926(8) 0.0232(6) Uani 1 1 d . . . . .
H36A H 0.7641 0.8064 0.1698 0.028 Uiso 1 1 calc R U . . .
C37A C 0.6247(3) 0.74532(14) 0.19288(7) 0.0183(5) Uani 1 1 d . . . . .
H37A H 0.6339 0.7079 0.1760 0.022 Uiso 1 1 calc R U . . .
Ru1B Ru 0.44156(2) 0.60039(2) 0.48264(2) 0.01078(4) Uani 1 1 d . . . . .
Cl1B Cl 0.60499(6) 0.66681(3) 0.51336(2) 0.01539(11) Uani 1 1 d . . . . .
P1B P 0.60957(6) 0.55728(3) 0.44776(2) 0.01269(12) Uani 1 1 d . . . . .
P2B P 0.54011(7) 0.50627(3) 0.51079(2) 0.01539(13) Uani 1 1 d . . . . .
N1B N 0.6623(2) 0.49857(11) 0.47949(6) 0.0176(4) Uani 1 1 d D . . . .
C1B C 0.3367(2) 0.68351(13) 0.44898(6) 0.0152(5) Uani 1 1 d D . . . .
C2B C 0.3206(2) 0.69894(12) 0.48653(6) 0.0151(5) Uani 1 1 d D . . . .
H2B H 0.3629 0.7419 0.4964 0.018 Uiso 1 1 calc R U . . .
C3B C 0.2711(2) 0.65007(13) 0.51200(6) 0.0162(5) Uani 1 1 d D . . . .
H3B H 0.2772 0.6600 0.5389 0.019 Uiso 1 1 calc R U . . .
C4B C 0.2307(2) 0.58352(13) 0.50003(6) 0.0174(5) Uani 1 1 d D . . . .
C5B C 0.2460(3) 0.56643(12) 0.46230(6) 0.0176(5) Uani 1 1 d D . . . .
H5B H 0.2333 0.5172 0.4542 0.021 Uiso 1 1 calc R U . . .
C6B C 0.3013(2) 0.61489(13) 0.43775(7) 0.0157(5) Uani 1 1 d D . . . .
H6B H 0.3253 0.5990 0.4125 0.019 Uiso 1 1 calc R U . . .
C7B C 0.3898(3) 0.73514(13) 0.42136(7) 0.0194(5) Uani 1 1 d D . . . .
H7B H 0.4511 0.7095 0.4050 0.023 Uiso 1 1 calc R U . . .
C8B C 0.2789(3) 0.76309(16) 0.39732(8) 0.0277(7) Uani 1 1 d D . . . .
H8B1 H 0.2328 0.7240 0.3860 0.042 Uiso 1 1 calc R U . . .
H8B2 H 0.3147 0.7931 0.3781 0.042 Uiso 1 1 calc R U . . .
H8B3 H 0.2186 0.7899 0.4125 0.042 Uiso 1 1 calc R U . . .
C9B C 0.4647(3) 0.79454(15) 0.43909(8) 0.0295(7) Uani 1 1 d D . . . .
H9B1 H 0.4046 0.8245 0.4527 0.044 Uiso 1 1 calc R U . . .
H9B2 H 0.5082 0.8219 0.4200 0.044 Uiso 1 1 calc R U . . .
H9B3 H 0.5295 0.7755 0.4560 0.044 Uiso 1 1 calc R U . . .
C10B C 0.1688(3) 0.53307(16) 0.52634(8) 0.0261(6) Uani 1 1 d D . . . .
H10D H 0.2074 0.5388 0.5507 0.039 Uiso 1 1 calc R U . . .
H10E H 0.1833 0.4854 0.5177 0.039 Uiso 1 1 calc R U . . .
H10F H 0.0755 0.5422 0.5277 0.039 Uiso 1 1 calc R U . . .
C11B C 0.7582(4) 0.4420(2) 0.46823(11) 0.0183(9) Uani 0.75 1 d D U P B 1
H11B H 0.8101 0.4611 0.4473 0.022 Uiso 0.75 1 calc R U P B 1
C12B C 0.8528(4) 0.4250(2) 0.49864(12) 0.0262(8) Uani 0.75 1 d D U P B 1
H12D H 0.9026 0.4667 0.5050 0.039 Uiso 0.75 1 calc R U P B 1
H12E H 0.9120 0.3883 0.4904 0.039 Uiso 0.75 1 calc R U P B 1
H12F H 0.8050 0.4089 0.5203 0.039 Uiso 0.75 1 calc R U P B 1
C13B C 0.6910(9) 0.3763(7) 0.4543(4) 0.0226(10) Uani 0.75 1 d D U P B 1
H13D H 0.7563 0.3434 0.4452 0.034 Uiso 0.75 1 calc R U P B 1
H13E H 0.6318 0.3884 0.4342 0.034 Uiso 0.75 1 calc R U P B 1
H13F H 0.6420 0.3548 0.4743 0.034 Uiso 0.75 1 calc R U P B 1
C11" C 0.7419(10) 0.4339(6) 0.4822(4) 0.025(3) Uani 0.25 1 d D U P B 2
H11" H 0.7382 0.4169 0.5082 0.030 Uiso 0.25 1 calc R U P B 2
C12" C 0.8803(11) 0.4529(7) 0.4735(4) 0.031(3) Uani 0.25 1 d D U P B 2
H12G H 0.8844 0.4745 0.4492 0.047 Uiso 0.25 1 calc R U P B 2
H12H H 0.9339 0.4107 0.4737 0.047 Uiso 0.25 1 calc R U P B 2
H12I H 0.9126 0.4856 0.4920 0.047 Uiso 0.25 1 calc R U P B 2
C13" C 0.692(3) 0.376(2) 0.4571(13) 0.0226(10) Uani 0.25 1 d D U P B 2
H13G H 0.6853 0.3326 0.4711 0.034 Uiso 0.25 1 calc R U P B 2
H13H H 0.7531 0.3694 0.4367 0.034 Uiso 0.25 1 calc R U P B 2
H13I H 0.6070 0.3887 0.4475 0.034 Uiso 0.25 1 calc R U P B 2
C14B C 0.5840(3) 0.50844(13) 0.40564(7) 0.0154(5) Uani 1 1 d . . . . .
C15B C 0.4664(3) 0.47455(13) 0.39960(7) 0.0165(5) Uani 1 1 d . . . . .
H15B H 0.3942 0.4845 0.4149 0.020 Uiso 1 1 calc R U . . .
C16B C 0.4540(3) 0.42630(13) 0.37133(7) 0.0186(5) Uani 1 1 d . . . . .
H16B H 0.3735 0.4034 0.3674 0.022 Uiso 1 1 calc R U . . .
C17B C 0.5592(3) 0.41161(14) 0.34883(7) 0.0224(6) Uani 1 1 d . . . . .
H17B H 0.5514 0.3780 0.3298 0.027 Uiso 1 1 calc R U . . .
C18B C 0.6759(3) 0.44611(16) 0.35419(8) 0.0248(6) Uani 1 1 d . . . . .
H18B H 0.7474 0.4365 0.3386 0.030 Uiso 1 1 calc R U . . .
C19B C 0.6888(3) 0.49457(15) 0.38216(8) 0.0216(6) Uani 1 1 d . . . . .
H19B H 0.7686 0.5184 0.3854 0.026 Uiso 1 1 calc R U . . .
C20B C 0.7412(3) 0.61555(12) 0.43676(7) 0.0151(5) Uani 1 1 d . . . . .
C21B C 0.7241(3) 0.66086(14) 0.40718(7) 0.0204(6) Uani 1 1 d . . . . .
H21B H 0.6522 0.6547 0.3912 0.024 Uiso 1 1 calc R U . . .
C22B C 0.8107(3) 0.71466(15) 0.40084(8) 0.0267(6) Uani 1 1 d . . . . .
H22B H 0.7967 0.7460 0.3810 0.032 Uiso 1 1 calc R U . . .
C23B C 0.9177(3) 0.72271(15) 0.42346(8) 0.0283(7) Uani 1 1 d . . . . .
H23B H 0.9770 0.7597 0.4193 0.034 Uiso 1 1 calc R U . . .
C24B C 0.9382(3) 0.67667(15) 0.45219(8) 0.0243(6) Uani 1 1 d . . . . .
H24B H 1.0129 0.6813 0.4672 0.029 Uiso 1 1 calc R U . . .
C25B C 0.8493(3) 0.62363(14) 0.45907(7) 0.0196(5) Uani 1 1 d . . . . .
H25B H 0.8627 0.5929 0.4791 0.024 Uiso 1 1 calc R U . . .
C26B C 0.4664(3) 0.42045(13) 0.51522(8) 0.0214(6) Uani 1 1 d . . . . .
C27B C 0.5097(4) 0.37343(16) 0.54190(8) 0.0307(7) Uani 1 1 d . . . . .
H27B H 0.5686 0.3883 0.5603 0.037 Uiso 1 1 calc R U . . .
C28B C 0.4662(4) 0.30497(17) 0.54135(9) 0.0417(9) Uani 1 1 d . . . . .
H28B H 0.4964 0.2727 0.5591 0.050 Uiso 1 1 calc R U . . .
C29B C 0.3785(4) 0.28406(17) 0.51465(10) 0.0476(10) Uani 1 1 d . . . . .
H29B H 0.3491 0.2372 0.5143 0.057 Uiso 1 1 calc R U . . .
C30B C 0.3334(4) 0.32996(17) 0.48869(9) 0.0380(8) Uani 1 1 d . . . . .
H30B H 0.2726 0.3151 0.4707 0.046 Uiso 1 1 calc R U . . .
C31B C 0.3776(3) 0.39839(15) 0.48897(8) 0.0262(6) Uani 1 1 d . . . . .
H31B H 0.3468 0.4303 0.4711 0.031 Uiso 1 1 calc R U . . .
C32B C 0.6022(3) 0.52239(13) 0.55663(7) 0.0175(5) Uani 1 1 d . . . . .
C33B C 0.5092(3) 0.53266(15) 0.58368(8) 0.0238(6) Uani 1 1 d . . . . .
H33B H 0.4197 0.5293 0.5778 0.029 Uiso 1 1 calc R U . . .
C34B C 0.5471(3) 0.54780(15) 0.61939(8) 0.0278(6) Uani 1 1 d . . . . .
H34B H 0.4838 0.5557 0.6379 0.033 Uiso 1 1 calc R U . . .
C35B C 0.6778(3) 0.55138(17) 0.62794(8) 0.0305(7) Uani 1 1 d . . . . .
H35B H 0.7039 0.5603 0.6525 0.037 Uiso 1 1 calc R U . . .
C36B C 0.7694(3) 0.54213(17) 0.60128(9) 0.0324(7) Uani 1 1 d . . . . .
H36B H 0.8587 0.5449 0.6074 0.039 Uiso 1 1 calc R U . . .
C37B C 0.7328(3) 0.52870(16) 0.56514(8) 0.0261(6) Uani 1 1 d . . . . .
H37B H 0.7967 0.5239 0.5465 0.031 Uiso 1 1 calc R U . . .
B1A B 0.3290(3) 0.40556(17) 0.13265(9) 0.0223(6) Uani 1 1 d . . . . .
F1A F 0.41210(18) 0.45458(9) 0.11729(5) 0.0314(4) Uani 1 1 d . . . . .
F2A F 0.2492(2) 0.37804(9) 0.10584(5) 0.0318(4) Uani 1 1 d . . . . .
F3A F 0.2533(2) 0.43919(9) 0.15906(5) 0.0385(5) Uani 1 1 d . . . . .
F4A F 0.3992(2) 0.35310(10) 0.14933(5) 0.0438(5) Uani 1 1 d . . . . .
B1B B 0.9049(4) 0.8748(2) 0.09856(10) 0.0326(8) Uani 1 1 d . . . . .
F1B F 0.8441(2) 0.91735(11) 0.07340(6) 0.0507(6) Uani 1 1 d . . . . .
F2B F 0.8874(3) 0.90422(12) 0.13345(6) 0.0532(6) Uani 1 1 d . . . . .
F3B F 1.0331(2) 0.86828(16) 0.09093(9) 0.0847(10) Uani 1 1 d . . . . .
F4B F 0.8483(2) 0.80954(11) 0.09911(6) 0.0508(6) Uani 1 1 d . . . . .
O1S O 0.8220(2) 0.04909(13) 0.13516(6) 0.0327(5) Uani 1 1 d . . . . .
H1S H 0.8219 0.0054 0.1353 0.049 Uiso 1 1 calc R U . . .
C1S C 0.9418(3) 0.07341(19) 0.12119(9) 0.0370(8) Uani 1 1 d . . . . .
H1S1 H 0.9361 0.1236 0.1166 0.055 Uiso 1 1 calc R U . . .
H1S2 H 0.9615 0.0493 0.0982 0.055 Uiso 1 1 calc R U . . .
H1S3 H 1.0106 0.0642 0.1391 0.055 Uiso 1 1 calc R U . . .

loop_
_atom_site_aniso_label
_atom_site_aniso_U_11
_atom_site_aniso_U_22
_atom_site_aniso_U_33
_atom_site_aniso_U_23
_atom_site_aniso_U_13
_atom_site_aniso_U_12
Ru1A 0.01111(9) 0.01242(8) 0.01257(8) 0.00200(7) -0.00012(7) 0.00126(8)
Cl1A 0.0182(3) 0.0117(3) 0.0219(3) 0.0020(2) 0.0032(2) 0.0017(2)
P1A 0.0101(3) 0.0115(3) 0.0134(3) 0.0008(2) 0.0006(2) 0.0003(2)
P2A 0.0102(3) 0.0125(3) 0.0132(3) 0.0010(2) 0.0008(2) 0.0002(2)
N1A 0.0098(10) 0.0165(10) 0.0123(9) 0.0014(8) 0.0002(7) 0.0009(8)
C1A 0.023(3) 0.023(3) 0.013(3) -0.004(3) -0.002(3) 0.002(3)
C2A 0.023(3) 0.015(3) 0.012(4) 0.000(2) -0.001(3) 0.003(2)
C3A 0.018(3) 0.022(3) 0.017(3) -0.001(4) -0.003(3) -0.003(2)
C4A 0.016(2) 0.030(4) 0.016(2) -0.001(4) -0.005(2) 0.008(2)
C5A 0.028(3) 0.028(3) 0.017(3) 0.005(4) -0.005(3) 0.008(3)
C6A 0.028(3) 0.020(3) 0.007(3) 0.006(2) 0.006(2) 0.004(2)
C7A 0.025(3) 0.028(3) 0.017(2) -0.001(2) 0.002(2) -0.001(2)
C8A 0.036(3) 0.039(3) 0.028(3) 0.008(2) 0.004(2) -0.008(2)
C9A 0.044(4) 0.056(4) 0.031(3) -0.017(3) 0.015(3) -0.001(3)
C10A 0.014(3) 0.052(6) 0.034(4) 0.006(5) -0.005(2) 0.004(3)
C1A' 0.023(4) 0.018(4) 0.005(4) 0.002(3) -0.002(3) 0.002(3)
C2A' 0.015(4) 0.022(4) 0.011(5) -0.006(3) 0.001(3) 0.002(3)
C3A' 0.020(4) 0.016(4) 0.016(4) -0.003(4) -0.006(4) 0.004(3)
C4A' 0.020(4) 0.027(5) 0.017(4) 0.001(5) -0.006(4) -0.002(3)
C5A' 0.019(4) 0.020(4) 0.013(4) 0.004(4) -0.002(4) 0.013(3)
C6A' 0.030(4) 0.023(4) 0.011(5) 0.000(3) -0.001(4) 0.003(4)
C7A' 0.025(4) 0.019(4) 0.014(3) 0.001(3) 0.006(3) 0.006(3)
C8A' 0.038(4) 0.042(4) 0.019(3) 0.010(3) 0.012(3) 0.016(4)
C9A' 0.016(3) 0.033(4) 0.022(3) 0.003(3) 0.001(3) 0.006(3)
C10' 0.021(4) 0.030(6) 0.037(6) -0.008(6) -0.004(4) 0.008(4)
C11A 0.0177(13) 0.0237(13) 0.0135(11) 0.0042(10) 0.0000(10) 0.0034(11)
C12A 0.0264(16) 0.0392(18) 0.0193(13) -0.0008(12) -0.0080(11) -0.0018(13)
C13A 0.0238(15) 0.0262(15) 0.0209(13) 0.0112(11) 0.0007(11) 0.0056(12)
C14A 0.0107(11) 0.0140(12) 0.0187(12) 0.0027(10) -0.0019(9) -0.0008(9)
C15A 0.0189(14) 0.0153(12) 0.0238(13) -0.0002(10) -0.0008(11) 0.0016(10)
C16A 0.0260(16) 0.0139(12) 0.0357(15) -0.0027(11) -0.0050(13) -0.0012(11)
C17A 0.0211(15) 0.0153(13) 0.0418(17) 0.0072(13) -0.0060(13) -0.0035(11)
C18A 0.0196(14) 0.0260(15) 0.0289(15) 0.0123(12) 0.0005(11) -0.0015(12)
C19A 0.0171(13) 0.0188(12) 0.0200(12) 0.0036(10) 0.0010(11) -0.0005(11)
C20A 0.0157(13) 0.0116(11) 0.0171(11) 0.0011(9) 0.0041(9) 0.0010(9)
C21A 0.0187(14) 0.0204(13) 0.0266(14) -0.0011(11) 0.0037(11) 0.0021(11)
C22A 0.0176(14) 0.0222(14) 0.0387(16) 0.0078(13) 0.0089(12) 0.0055(11)
C23A 0.0367(18) 0.0186(13) 0.0250(14) 0.0070(11) 0.0185(12) 0.0123(12)
C24A 0.0449(19) 0.0207(13) 0.0182(12) -0.0029(11) 0.0008(13) 0.0112(13)
C25A 0.0231(15) 0.0203(14) 0.0209(13) -0.0004(11) -0.0002(11) 0.0044(11)
C26A 0.0131(12) 0.0146(12) 0.0150(11) 0.0024(10) 0.0025(9) 0.0025(9)
C27A 0.0146(12) 0.0182(13) 0.0150(12) -0.0010(10) 0.0005(9) 0.0011(10)
C28A 0.0252(15) 0.0175(12) 0.0185(12) -0.0030(10) 0.0033(11) 0.0037(12)
C29A 0.0228(15) 0.0238(14) 0.0248(14) 0.0014(12) 0.0025(11) 0.0116(12)
C30A 0.0140(14) 0.0279(14) 0.0268(13) 0.0020(11) -0.0016(11) 0.0072(11)
C31A 0.0155(12) 0.0197(13) 0.0214(12) -0.0007(11) -0.0012(10) -0.0011(11)
C32A 0.0107(12) 0.0158(12) 0.0197(12) 0.0024(10) -0.0022(9) -0.0017(9)
C33A 0.0166(13) 0.0197(13) 0.0263(14) -0.0038(11) 0.0007(10) -0.0002(10)
C34A 0.0254(16) 0.0179(13) 0.0365(16) -0.0076(12) -0.0039(12) -0.0003(12)
C35A 0.0187(14) 0.0173(13) 0.0406(17) 0.0064(12) -0.0076(12) -0.0055(11)
C36A 0.0162(13) 0.0248(15) 0.0286(14) 0.0075(12) -0.0009(10) -0.0027(11)
C37A 0.0169(13) 0.0169(13) 0.0212(12) 0.0014(10) 0.0003(10) 0.0006(10)
Ru1B 0.01078(9) 0.00994(8) 0.01160(8) -0.00087(7) -0.00069(7) -0.00049(7)
Cl1B 0.0137(3) 0.0138(3) 0.0186(3) -0.0037(2) -0.0027(2) -0.0009(2)
P1B 0.0119(3) 0.0112(3) 0.0150(3) -0.0017(2) 0.0002(2) -0.0007(2)
P2B 0.0182(3) 0.0121(3) 0.0159(3) 0.0021(2) -0.0032(2) -0.0009(2)
N1B 0.0187(11) 0.0115(10) 0.0226(11) 0.0012(9) -0.0025(9) 0.0016(8)
C1B 0.0145(12) 0.0144(12) 0.0167(11) 0.0010(10) -0.0025(9) 0.0028(10)
C2B 0.0106(11) 0.0147(12) 0.0200(12) -0.0031(10) -0.0018(9) 0.0031(9)
C3B 0.0111(12) 0.0217(12) 0.0159(11) -0.0023(10) -0.0004(9) 0.0005(10)
C4B 0.0105(12) 0.0218(13) 0.0200(12) 0.0008(10) -0.0017(9) -0.0022(10)
C5B 0.0132(12) 0.0164(11) 0.0233(12) -0.0039(10) -0.0029(11) 0.0001(11)
C6B 0.0137(12) 0.0174(13) 0.0161(11) -0.0028(10) -0.0046(9) 0.0026(10)
C7B 0.0185(13) 0.0195(13) 0.0202(12) 0.0020(11) 0.0003(10) 0.0020(11)
C8B 0.0320(18) 0.0263(15) 0.0248(14) 0.0089(12) -0.0071(12) 0.0036(13)
C9B 0.0298(17) 0.0271(15) 0.0317(15) 0.0091(13) -0.0018(13) -0.0106(13)
C10B 0.0191(15) 0.0297(15) 0.0297(15) 0.0043(12) 0.0031(11) -0.0086(12)
C11B 0.0167(19) 0.0132(17) 0.025(2) 0.0002(17) -0.0009(17) 0.0051(16)
C12B 0.022(2) 0.0195(18) 0.037(2) -0.0027(17) -0.0080(16) 0.0074(15)
C13B 0.0212(15) 0.0147(12) 0.032(3) -0.0008(14) -0.0009(14) 0.0036(11)
C11" 0.026(5) 0.012(5) 0.038(7) -0.002(5) -0.002(6) 0.004(4)
C12" 0.020(5) 0.028(6) 0.045(7) -0.011(5) -0.004(5) 0.009(4)
C13" 0.0212(15) 0.0147(12) 0.032(3) -0.0008(14) -0.0009(14) 0.0036(11)
C14B 0.0167(13) 0.0129(11) 0.0166(11) -0.0028(9) -0.0014(9) -0.0005(10)
C15B 0.0161(13) 0.0152(12) 0.0183(12) -0.0027(10) 0.0015(10) 0.0015(10)
C16B 0.0163(13) 0.0163(12) 0.0233(13) -0.0055(10) -0.0013(10) -0.0010(10)
C17B 0.0235(14) 0.0206(13) 0.0232(13) -0.0092(10) 0.0001(11) 0.0013(12)
C18B 0.0207(15) 0.0274(15) 0.0262(14) -0.0101(12) 0.0082(11) 0.0005(12)
C19B 0.0164(14) 0.0214(14) 0.0270(14) -0.0054(11) 0.0035(11) -0.0051(11)
C20B 0.0134(12) 0.0119(11) 0.0201(11) -0.0026(9) 0.0029(10) -0.0005(10)
C21B 0.0195(14) 0.0215(13) 0.0201(12) -0.0002(10) 0.0039(10) 0.0005(11)
C22B 0.0308(17) 0.0203(14) 0.0289(15) 0.0034(12) 0.0119(13) 0.0022(12)
C23B 0.0275(17) 0.0204(14) 0.0369(16) -0.0073(12) 0.0143(13) -0.0101(12)
C24B 0.0177(13) 0.0250(14) 0.0302(14) -0.0118(12) 0.0040(12) -0.0051(12)
C25B 0.0180(14) 0.0194(13) 0.0215(13) -0.0030(10) 0.0006(10) -0.0016(10)
C26B 0.0293(15) 0.0135(11) 0.0213(12) 0.0031(10) 0.0042(12) -0.0038(10)
C27B 0.048(2) 0.0213(14) 0.0223(14) 0.0036(12) 0.0016(13) 0.0003(14)
C28B 0.076(3) 0.0203(15) 0.0292(16) 0.0105(13) 0.0097(17) -0.0006(17)
C29B 0.079(3) 0.0208(15) 0.044(2) 0.0037(15) 0.014(2) -0.0185(17)
C30B 0.050(2) 0.0265(16) 0.0376(18) -0.0035(14) 0.0057(16) -0.0187(15)
C31B 0.0308(16) 0.0193(13) 0.0284(14) 0.0008(12) 0.0018(12) -0.0053(13)
C32B 0.0216(14) 0.0138(12) 0.0171(12) 0.0029(10) -0.0061(10) 0.0007(10)
C33B 0.0226(15) 0.0256(14) 0.0232(14) 0.0014(12) -0.0033(11) -0.0014(12)
C34B 0.0379(18) 0.0261(15) 0.0195(13) 0.0003(11) 0.0008(13) -0.0015(14)
C35B 0.043(2) 0.0288(16) 0.0196(14) 0.0006(12) -0.0125(13) -0.0002(14)
C36B 0.0259(17) 0.0369(17) 0.0346(16) -0.0007(14) -0.0143(13) 0.0024(14)
C37B 0.0210(15) 0.0313(15) 0.0260(14) -0.0015(12) -0.0017(12) 0.0035(13)
B1A 0.0216(16) 0.0200(15) 0.0253(15) -0.0046(13) 0.0023(12) -0.0040(13)
F1A 0.0252(10) 0.0318(10) 0.0372(10) -0.0027(8) 0.0065(7) -0.0080(8)
F2A 0.0317(10) 0.0290(9) 0.0348(9) -0.0105(7) -0.0043(8) -0.0037(9)
F3A 0.0360(11) 0.0375(10) 0.0420(10) -0.0192(8) 0.0162(9) -0.0097(10)
F4A 0.0608(15) 0.0305(10) 0.0403(11) 0.0003(9) -0.0148(10) 0.0109(10)
B1B 0.029(2) 0.035(2) 0.0329(18) 0.0107(16) 0.0014(15) 0.0096(16)
F1B 0.0645(16) 0.0400(12) 0.0476(12) 0.0130(10) -0.0164(11) 0.0179(11)
F2B 0.0727(17) 0.0492(13) 0.0377(11) 0.0049(10) -0.0039(11) -0.0153(13)
F3B 0.0342(14) 0.100(2) 0.120(2) 0.0579(19) 0.0326(15) 0.0256(14)
F4B 0.0649(16) 0.0326(11) 0.0550(13) 0.0058(10) -0.0011(11) 0.0014(11)
O1S 0.0258(12) 0.0410(13) 0.0312(11) 0.0108(11) 0.0001(9) -0.0030(10)
C1S 0.0281(17) 0.050(2) 0.0330(16) 0.0156(15) 0.0013(14) -0.0067(16)

loop_
_atom_type_symbol
_atom_type_description
_atom_type_scat_dispersion_real
_atom_type_scat_dispersion_imag
_atom_type_scat_source
C C 0.0033 0.0016 'International Tables Vol C Tables 4.2.6.8 and 6.1.1.4'
H H 0.0000 0.0000 'International Tables Vol C Tables 4.2.6.8 and 6.1.1.4'
N N 0.0061 0.0033 'International Tables Vol C Tables 4.2.6.8 and 6.1.1.4'
O O 0.0106 0.0060 'International Tables Vol C Tables 4.2.6.8 and 6.1.1.4'
P P 0.1023 0.0942 'International Tables Vol C Tables 4.2.6.8 and 6.1.1.4'
Ru Ru -1.2594 0.8363 'International Tables Vol C Tables 4.2.6.8 and 6.1.1.4'
B B 0.0013 0.0007 'International Tables Vol C Tables 4.2.6.8 and 6.1.1.4'
F F 0.0171 0.0103 'International Tables Vol C Tables 4.2.6.8 and 6.1.1.4'
Cl Cl 0.1484 0.1585 'International Tables Vol C Tables 4.2.6.8 and 6.1.1.4'

loop_
_geom_angle_atom_site_label_1
_geom_angle_atom_site_label_2
_geom_angle_atom_site_label_3
_geom_angle
C2A Ru1A C3A 37.3(3)
C6A' Ru1A C5A' 37.4(4)
C2A Ru1A C5A 77.9(6)
C3A Ru1A C5A 65.3(5)
C6A' Ru1A C3A' 77.5(7)
C5A' Ru1A C3A' 64.8(7)
C2A Ru1A C1A 36.9(2)
C3A Ru1A C1A 66.4(4)
C5A Ru1A C1A 65.6(4)
C2A Ru1A C4A 66.5(5)
C3A Ru1A C4A 36.6(3)
C5A Ru1A C4A 35.9(3)
C1A Ru1A C4A 77.8(4)
C2A Ru1A P1A 123.0(2)
C6A' Ru1A P1A 162.1(2)
C3A Ru1A P1A 102.6(4)
C5A' Ru1A P1A 126.7(4)
C5A Ru1A P1A 129.9(3)
C3A' Ru1A P1A 103.7(6)
C1A Ru1A P1A 157.15(18)
C4A Ru1A P1A 105.8(3)
C6A' Ru1A C2A' 64.8(6)
C5A' Ru1A C2A' 76.1(8)
C3A' Ru1A C2A' 35.8(4)
P1A Ru1A C2A' 126.1(3)
C6A' Ru1A C4A' 66.3(6)
C5A' Ru1A C4A' 36.1(4)
C3A' Ru1A C4A' 36.0(4)
P1A Ru1A C4A' 104.1(5)
C2A' Ru1A C4A' 64.4(6)
C2A Ru1A C6A 64.9(4)
C3A Ru1A C6A 76.4(5)
C5A Ru1A C6A 36.1(3)
C1A Ru1A C6A 35.68(18)
C4A Ru1A C6A 64.5(4)
P1A Ru1A C6A 165.27(17)
N1A P1A C20A 107.55(11)
N1A P1A C14A 108.37(11)
C20A P1A C14A 100.99(12)
N1A P1A Ru1A 95.79(7)
C20A P1A Ru1A 120.41(8)
C14A P1A Ru1A 122.57(9)
N1A P1A P2A 40.28(7)
C20A P1A P2A 130.70(9)
C14A P1A P2A 122.15(9)
Ru1A P1A P2A 56.02(2)
N1A P2A C32A 112.79(11)
N1A P2A C26A 106.69(11)
C32A P2A C26A 102.57(12)
N1A P2A Ru1A 95.42(7)
C32A P2A Ru1A 114.49(8)
C26A P2A Ru1A 124.68(9)
N1A P2A P1A 40.38(7)
C32A P2A P1A 131.61(9)
C26A P2A P1A 121.93(9)
Ru1A P2A P1A 55.56(2)
C11A N1A P2A 132.97(18)
C11A N1A P1A 123.54(17)
P2A N1A P1A 99.33(10)
C6A C1A C2A 117.0(4)
C6A C1A C7A 123.8(4)
C2A C1A C7A 119.1(4)
C6A C1A Ru1A 72.9(8)
C2A C1A Ru1A 67.3(8)
C7A C1A Ru1A 134.0(9)
C3A C2A C1A 121.4(4)
C3A C2A Ru1A 72.2(9)
C1A C2A Ru1A 75.7(8)
C2A C3A C4A 121.3(4)
C2A C3A Ru1A 70.5(9)
C4A C3A Ru1A 75.3(9)
C5A C4A C3A 117.5(4)
C5A C4A C10A 122.9(5)
C3A C4A C10A 119.6(5)
C5A C4A Ru1A 71.0(10)
C3A C4A Ru1A 68.1(9)
C10A C4A Ru1A 131.5(12)
C4A C5A C6A 120.8(4)
C4A C5A Ru1A 73.2(9)
C6A C5A Ru1A 73.5(9)
C1A C6A C5A 121.5(4)
C1A C6A Ru1A 71.4(7)
C5A C6A Ru1A 70.3(10)
C1A C7A C8A 112.4(5)
C1A C7A C9A 109.1(6)
C8A C7A C9A 110.6(4)
C2A' C1A' C6A' 116.5(5)
C2A' C1A' C7A' 122.4(5)
C6A' C1A' C7A' 121.1(5)
C2A' C1A' Ru1A 70.5(12)
C6A' C1A' Ru1A 65.3(12)
C7A' C1A' Ru1A 134.4(12)
C3A' C2A' C1A' 121.6(5)
C3A' C2A' Ru1A 70.7(13)
C1A' C2A' Ru1A 74.1(11)
C2A' C3A' C4A' 121.1(5)
C2A' C3A' Ru1A 73.4(13)
C4A' C3A' Ru1A 73.4(13)
C5A' C4A' C3A' 117.7(4)
C5A' C4A' C10' 121.0(6)
C3A' C4A' C10' 121.3(6)
C5A' C4A' Ru1A 69.2(14)
C3A' C4A' Ru1A 70.6(13)
C10' C4A' Ru1A 130.7(19)
C4A' C5A' C6A' 120.6(5)
C4A' C5A' Ru1A 74.7(14)
C6A' C5A' Ru1A 69.2(14)
C1A' C6A' C5A' 121.4(5)
C1A' C6A' Ru1A 78.5(11)
C5A' C6A' Ru1A 73.4(14)
C1A' C7A' C9A' 113.3(6)
C1A' C7A' C8A' 108.1(8)
C9A' C7A' C8A' 109.3(5)
N1A C11A C12A 111.6(2)
N1A C11A C13A 113.4(2)
C12A C11A C13A 111.0(2)
C19A C14A C15A 118.5(2)
C19A C14A P1A 121.5(2)
C15A C14A P1A 119.9(2)
C16A C15A C14A 120.7(3)
C17A C16A C15A 120.4(3)
C18A C17A C16A 119.2(3)
C17A C18A C19A 121.1(3)
C18A C19A C14A 120.1(3)
C25A C20A C21A 119.4(2)
C25A C20A P1A 122.9(2)
C21A C20A P1A 117.6(2)
C22A C21A C20A 120.3(3)
C23A C22A C21A 120.1(3)
C22A C23A C24A 120.1(3)
C23A C24A C25A 120.2(3)
C20A C25A C24A 119.9(3)
C27A C26A C31A 118.7(2)
C27A C26A P2A 120.83(19)
C31A C26A P2A 120.1(2)
C28A C27A C26A 120.6(2)
C29A C28A C27A 120.3(3)
C28A C29A C30A 119.7(3)
C29A C30A C31A 120.3(3)
C30A C31A C26A 120.3(3)
C33A C32A C37A 118.8(2)
C33A C32A P2A 124.6(2)
C37A C32A P2A 116.1(2)
C32A C33A C34A 119.7(3)
C35A C34A C33A 120.5(3)
C36A C35A C34A 120.4(3)
C35A C36A C37A 119.5(3)
C36A C37A C32A 121.1(3)
C6B Ru1B C5B 36.98(9)
C6B Ru1B C3B 77.73(9)
C5B Ru1B C3B 65.26(9)
C6B Ru1B C2B 65.15(9)
C5B Ru1B C2B 76.65(9)
C3B Ru1B C2B 36.33(8)
C6B Ru1B C1B 37.05(8)
C5B Ru1B C1B 66.46(9)
C3B Ru1B C1B 65.93(8)
C2B Ru1B C1B 36.03(8)
C6B Ru1B C4B 66.33(9)
C5B Ru1B C4B 36.53(8)
C3B Ru1B C4B 36.14(8)
C2B Ru1B C4B 65.08(9)
C1B Ru1B C4B 78.31(9)
C6B Ru1B P1B 97.49(7)
C5B Ru1B P1B 112.92(7)
C3B Ru1B P1B 174.08(6)
C2B Ru1B P1B 138.36(6)
C1B Ru1B P1B 108.14(6)
C4B Ru1B P1B 144.78(6)
C6B Ru1B P2B 135.80(7)
C5B Ru1B P2B 108.30(6)
C3B Ru1B P2B 117.40(6)
C2B Ru1B P2B 149.87(6)
C1B Ru1B P2B 172.58(6)
C4B Ru1B P2B 100.62(6)
P1B Ru1B P2B 68.47(2)
C6B Ru1B Cl1B 138.02(7)
C5B Ru1B Cl1B 160.44(6)
C3B Ru1B Cl1B 95.82(6)
C2B Ru1B Cl1B 85.05(6)
C1B Ru1B Cl1B 102.25(6)
C4B Ru1B Cl1B 128.03(6)
P1B Ru1B Cl1B 85.38(2)
P2B Ru1B Cl1B 84.24(2)
N1B P1B C20B 108.71(12)
N1B P1B C14B 106.11(11)
C20B P1B C14B 103.97(11)
N1B P1B Ru1B 95.96(8)
C20B P1B Ru1B 117.77(8)
C14B P1B Ru1B 122.84(9)
N1B P1B P2B 40.42(8)
C20B P1B P2B 129.63(8)
C14B P1B P2B 120.78(9)
Ru1B P1B P2B 55.96(2)
N1B P2B C32B 111.66(13)
N1B P2B C26B 106.79(12)
C32B P2B C26B 102.71(12)
N1B P2B Ru1B 95.51(8)
C32B P2B Ru1B 115.43(9)
C26B P2B Ru1B 124.25(10)
N1B P2B P1B 40.35(7)
C32B P2B P1B 130.67(9)
C26B P2B P1B 122.32(9)
Ru1B P2B P1B 55.57(2)
C11" N1B P1B 140.5(6)
C11B N1B P1B 119.7(2)
C11" N1B P2B 115.7(5)
C11B N1B P2B 136.1(2)
P1B N1B P2B 99.22(11)
C2B C1B C6B 116.2(2)
C2B C1B C7B 123.3(2)
C6B C1B C7B 120.4(2)
C2B C1B Ru1B 71.46(13)
C6B C1B Ru1B 68.29(13)
C7B C1B Ru1B 129.97(18)
C1B C2B C3B 122.6(2)
C1B C2B Ru1B 72.51(14)
C3B C2B Ru1B 71.71(14)
C4B C3B C2B 120.3(2)
C4B C3B Ru1B 72.72(14)
C2B C3B Ru1B 71.96(14)
C3B C4B C5B 118.3(2)
C3B C4B C10B 120.7(2)
C5B C4B C10B 120.9(2)
C3B C4B Ru1B 71.14(14)
C5B C4B Ru1B 70.10(15)
C10B C4B Ru1B 132.10(19)
C6B C5B C4B 120.4(2)
C6B C5B Ru1B 69.79(15)
C4B C5B Ru1B 73.37(15)
C5B C6B C1B 122.1(2)
C5B C6B Ru1B 73.23(15)
C1B C6B Ru1B 74.67(14)
C1B C7B C9B 113.1(2)
C1B C7B C8B 109.8(2)
C9B C7B C8B 111.0(2)
C12B C11B N1B 112.1(3)
C12B C11B C13B 111.0(7)
N1B C11B C13B 112.6(6)
N1B C11" C12" 107.8(9)
N1B C11" C13" 112(2)
C12" C11" C13" 111.5(11)
C15B C14B C19B 119.0(2)
C15B C14B P1B 120.00(19)
C19B C14B P1B 120.1(2)
C16B C15B C14B 120.5(2)
C17B C16B C15B 120.0(3)
C18B C17B C16B 119.9(2)
C19B C18B C17B 120.5(3)
C18B C19B C14B 120.1(3)
C25B C20B C21B 118.9(2)
C25B C20B P1B 122.92(19)
C21B C20B P1B 117.6(2)
C22B C21B C20B 120.8(3)
C21B C22B C23B 119.8(3)
C24B C23B C22B 119.9(3)
C23B C24B C25B 120.1(3)
C20B C25B C24B 120.3(3)
C31B C26B C27B 119.4(3)
C31B C26B P2B 119.3(2)
C27B C26B P2B 120.8(2)
C28B C27B C26B 119.9(3)
C29B C28B C27B 119.6(3)
C30B C29B C28B 121.2(3)
C29B C30B C31B 119.3(3)
C26B C31B C30B 120.6(3)
C37B C32B C33B 120.0(3)
C37B C32B P2B 124.2(2)
C33B C32B P2B 115.7(2)
C34B C33B C32B 119.9(3)
C35B C34B C33B 119.7(3)
C36B C35B C34B 120.4(3)
C35B C36B C37B 120.6(3)
C32B C37B C36B 119.3(3)
F4A B1A F2A 110.1(2)
F4A B1A F1A 110.3(3)
F2A B1A F1A 110.0(2)
F4A B1A F3A 109.1(3)
F2A B1A F3A 109.3(3)
F1A B1A F3A 108.0(2)
F3B B1B F1B 111.2(3)
F3B B1B F4B 109.3(3)
F1B B1B F4B 110.8(3)
F3B B1B F2B 110.4(3)
F1B B1B F2B 107.8(3)
F4B B1B F2B 107.3(3)

loop_
_geom_bond_atom_site_label_1
_geom_bond_atom_site_label_2
_geom_bond_distance
Ru1A C2A 2.184(18)
Ru1A C6A' 2.18(2)
Ru1A C3A 2.206(19)
Ru1A C5A' 2.24(3)
Ru1A C5A 2.27(2)
Ru1A C3A' 2.27(3)
Ru1A C1A 2.294(11)
Ru1A C4A 2.300(17)
Ru1A P1A 2.3049(7)
Ru1A C2A' 2.31(3)
Ru1A C4A' 2.31(3)
Ru1A C6A 2.313(15)
P1A N1A 1.706(2)
P1A C20A 1.812(3)
P1A C14A 1.822(3)
P1A P2A 2.5990(9)
P2A N1A 1.703(2)
P2A C32A 1.812(3)
P2A C26A 1.818(3)
N1A C11A 1.502(3)
C1A C6A 1.411(5)
C1A C2A 1.422(5)
C1A C7A 1.519(5)
C2A C3A 1.405(5)
C3A C4A 1.418(5)
C4A C5A 1.408(5)
C4A C10A 1.509(5)
C5A C6A 1.422(5)
C7A C8A 1.534(6)
C7A C9A 1.535(6)
C1A' C2A' 1.416(5)
C1A' C6A' 1.419(5)
C1A' C7A' 1.518(5)
C2A' C3A' 1.409(5)
C3A' C4A' 1.416(6)
C4A' C5A' 1.411(6)
C4A' C10' 1.509(5)
C5A' C6A' 1.419(6)
C7A' C9A' 1.525(6)
C7A' C8A' 1.545(6)
C11A C12A 1.523(4)
C11A C13A 1.528(4)
C14A C19A 1.396(4)
C14A C15A 1.399(4)
C15A C16A 1.388(4)
C16A C17A 1.385(4)
C17A C18A 1.381(4)
C18A C19A 1.389(4)
C20A C25A 1.389(4)
C20A C21A 1.396(4)
C21A C22A 1.387(4)
C22A C23A 1.378(4)
C23A C24A 1.386(5)
C24A C25A 1.392(4)
C26A C27A 1.395(4)
C26A C31A 1.402(3)
C27A C28A 1.389(4)
C28A C29A 1.385(4)
C29A C30A 1.387(4)
C30A C31A 1.391(4)
C32A C33A 1.394(4)
C32A C37A 1.399(4)
C33A C34A 1.396(4)
C34A C35A 1.381(4)
C35A C36A 1.380(4)
C36A C37A 1.385(4)
Ru1B C6B 2.202(2)
Ru1B C5B 2.246(3)
Ru1B C3B 2.269(2)
Ru1B C2B 2.272(2)
Ru1B C1B 2.286(2)
Ru1B C4B 2.289(3)
Ru1B P1B 2.3035(7)
Ru1B P2B 2.3142(7)
Ru1B Cl1B 2.3923(6)
P1B N1B 1.704(2)
P1B C20B 1.805(3)
P1B C14B 1.818(2)
P1B P2B 2.5977(9)
P2B N1B 1.706(2)
P2B C32B 1.815(3)
P2B C26B 1.823(3)
N1B C11" 1.493(10)
N1B C11B 1.525(5)
C1B C2B 1.409(3)
C1B C6B 1.428(3)
C1B C7B 1.516(3)
C2B C3B 1.415(3)
C3B C4B 1.414(3)
C4B C5B 1.422(3)
C4B C10B 1.505(3)
C5B C6B 1.411(3)
C7B C9B 1.522(4)
C7B C8B 1.538(4)
C11B C12B 1.512(5)
C11B C13B 1.528(6)
C11" C12" 1.508(8)
C11" C13" 1.528(8)
C14B C15B 1.395(4)
C14B C19B 1.403(4)
C15B C16B 1.392(3)
C16B C17B 1.390(4)
C17B C18B 1.388(4)
C18B C19B 1.387(4)
C20B C25B 1.388(4)
C20B C21B 1.397(4)
C21B C22B 1.385(4)
C22B C23B 1.387(5)
C23B C24B 1.386(4)
C24B C25B 1.394(4)
C26B C31B 1.391(4)
C26B C27B 1.400(4)
C27B C28B 1.390(5)
C28B C29B 1.388(6)
C29B C30B 1.374(5)
C30B C31B 1.391(4)
C32B C37B 1.388(4)
C32B C33B 1.390(4)
C33B C34B 1.390(4)
C34B C35B 1.385(5)
C35B C36B 1.367(5)
C36B C37B 1.394(4)
B1A F4A 1.382(4)
B1A F2A 1.383(4)
B1A F1A 1.391(4)
B1A F3A 1.398(4)
B1B F3B 1.357(5)
B1B F1B 1.379(4)
B1B F4B 1.384(5)
B1B F2B 1.403(4)
O1S C1S 1.416(4)

loop_
_geom_torsion_atom_site_label_1
_geom_torsion_atom_site_label_2
_geom_torsion_atom_site_label_3
_geom_torsion_atom_site_label_4
_geom_torsion
C32A P2A N1A C11A -75.1(3)
C26A P2A N1A C11A 36.7(3)
Ru1A P2A N1A C11A 165.4(2)
P1A P2A N1A C11A 156.7(3)
C32A P2A N1A P1A 128.15(12)
C26A P2A N1A P1A -119.99(12)
Ru1A P2A N1A P1A 8.70(10)
C20A P1A N1A C11A 67.1(2)
C14A P1A N1A C11A -41.3(2)
Ru1A P1A N1A C11A -168.44(19)
P2A P1A N1A C11A -159.7(3)
C20A P1A N1A P2A -133.21(11)
C14A P1A N1A P2A 118.39(12)
Ru1A P1A N1A P2A -8.76(10)
C6A C1A C2A C3A 3(3)
C7A C1A C2A C3A -172.8(16)
Ru1A C1A C2A C3A 58.3(16)
C6A C1A C2A Ru1A -55.3(14)
C7A C1A C2A Ru1A 128.9(11)
C1A C2A C3A C4A -2(3)
Ru1A C2A C3A C4A 58.0(16)
C1A C2A C3A Ru1A -60.0(16)
C2A C3A C4A C5A -3(3)
Ru1A C3A C4A C5A 52.7(16)
C2A C3A C4A C10A 178.0(19)
Ru1A C3A C4A C10A -126.3(16)
C2A C3A C4A Ru1A -55.7(16)
C3A C4A C5A C6A 7(3)
C10A C4A C5A C6A -174.0(19)
Ru1A C4A C5A C6A 58.3(18)
C3A C4A C5A Ru1A -51.3(15)
C10A C4A C5A Ru1A 127.7(17)
C2A C1A C6A C5A 1(3)
C7A C1A C6A C5A 176.6(17)
Ru1A C1A C6A C5A -51.4(17)
C2A C1A C6A Ru1A 52.5(14)
C7A C1A C6A Ru1A -131.9(13)
C4A C5A C6A C1A -6(3)
Ru1A C5A C6A C1A 51.9(16)
C4A C5A C6A Ru1A -58.2(18)
C6A C1A C7A C8A 14.0(17)
C2A C1A C7A C8A -170.5(13)
Ru1A C1A C7A C8A -84.9(7)
C6A C1A C7A C9A -109.1(15)
C2A C1A C7A C9A 66.4(15)
Ru1A C1A C7A C9A 152.0(6)
C6A' C1A' C2A' C3A' 7(4)
C7A' C1A' C2A' C3A' -174(2)
Ru1A C1A' C2A' C3A' 55(2)
C6A' C1A' C2A' Ru1A -48(2)
C7A' C1A' C2A' Ru1A 130.9(17)
C1A' C2A' C3A' C4A' 2(4)
Ru1A C2A' C3A' C4A' 58(2)
C1A' C2A' C3A' Ru1A -56(2)
C2A' C3A' C4A' C5A' -6(4)
Ru1A C3A' C4A' C5A' 52(2)
C2A' C3A' C4A' C10' 175(3)
Ru1A C3A' C4A' C10' -127(3)
C2A' C3A' C4A' Ru1A -58(2)
C3A' C4A' C5A' C6A' 1(4)
C10' C4A' C5A' C6A' 180(3)
Ru1A C4A' C5A' C6A' 54(3)
C3A' C4A' C5A' Ru1A -53(2)
C10' C4A' C5A' Ru1A 126(3)
C2A' C1A' C6A' C5A' -12(4)
C7A' C1A' C6A' C5A' 169(2)
Ru1A C1A' C6A' C5A' -62(2)
C2A' C1A' C6A' Ru1A 50(2)
C7A' C1A' C6A' Ru1A -128.5(17)
C4A' C5A' C6A' C1A' 8(4)
Ru1A C5A' C6A' C1A' 65(2)
C4A' C5A' C6A' Ru1A -56(3)
C2A' C1A' C7A' C9A' -16(2)
C6A' C1A' C7A' C9A' 162.9(19)
Ru1A C1A' C7A' C9A' 78.1(9)
C2A' C1A' C7A' C8A' 105(2)
C6A' C1A' C7A' C8A' -76(2)
Ru1A C1A' C7A' C8A' -160.7(7)
P2A N1A C11A C12A 62.2(3)
P1A N1A C11A C12A -145.8(2)
P2A N1A C11A C13A -64.2(3)
P1A N1A C11A C13A 87.9(3)
N1A P1A C14A C19A 86.4(2)
C20A P1A C14A C19A -26.5(2)
Ru1A P1A C14A C19A -163.85(18)
P2A P1A C14A C19A 128.6(2)
N1A P1A C14A C15A -90.9(2)
C20A P1A C14A C15A 156.3(2)
Ru1A P1A C14A C15A 18.9(3)
P2A P1A C14A C15A -48.6(2)
C19A C14A C15A C16A 2.6(4)
P1A C14A C15A C16A 179.9(2)
C14A C15A C16A C17A -1.4(4)
C15A C16A C17A C18A -1.5(4)
C16A C17A C18A C19A 3.1(4)
C17A C18A C19A C14A -1.9(4)
C15A C14A C19A C18A -0.9(4)
P1A C14A C19A C18A -178.2(2)
N1A P1A C20A C25A 2.6(2)
C14A P1A C20A C25A 116.1(2)
Ru1A P1A C20A C25A -105.4(2)
P2A P1A C20A C25A -35.8(3)
N1A P1A C20A C21A -174.6(2)
C14A P1A C20A C21A -61.1(2)
Ru1A P1A C20A C21A 77.4(2)
P2A P1A C20A C21A 146.96(17)
C25A C20A C21A C22A -1.4(4)
P1A C20A C21A C22A 175.9(2)
C20A C21A C22A C23A -0.8(4)
C21A C22A C23A C24A 1.8(4)
C22A C23A C24A C25A -0.7(4)
C21A C20A C25A C24A 2.5(4)
P1A C20A C25A C24A -174.7(2)
C23A C24A C25A C20A -1.5(4)
N1A P2A C26A C27A 84.2(2)
C32A P2A C26A C27A -157.1(2)
Ru1A P2A C26A C27A -24.9(2)
P1A P2A C26A C27A 42.8(2)
N1A P2A C26A C31A -88.6(2)
C32A P2A C26A C31A 30.2(2)
Ru1A P2A C26A C31A 162.34(16)
P1A P2A C26A C31A -129.94(18)
C31A C26A C27A C28A 1.5(4)
P2A C26A C27A C28A -171.3(2)
C26A C27A C28A C29A 1.1(4)
C27A C28A C29A C30A -2.7(4)
C28A C29A C30A C31A 1.7(4)
C29A C30A C31A C26A 0.8(4)
C27A C26A C31A C30A -2.4(4)
P2A C26A C31A C30A 170.5(2)
N1A P2A C32A C33A -20.8(3)
C26A P2A C32A C33A -135.2(2)
Ru1A P2A C32A C33A 86.9(2)
P1A P2A C32A C33A 22.1(3)
N1A P2A C32A C37A 167.50(19)
C26A P2A C32A C37A 53.1(2)
Ru1A P2A C32A C37A -84.8(2)
P1A P2A C32A C37A -149.54(16)
C37A C32A C33A C34A -1.2(4)
P2A C32A C33A C34A -172.7(2)
C32A C33A C34A C35A 2.6(4)
C33A C34A C35A C36A -2.1(4)
C34A C35A C36A C37A 0.3(4)
C35A C36A C37A C32A 1.0(4)
C33A C32A C37A C36A -0.6(4)
P2A C32A C37A C36A 171.6(2)
C20B P1B N1B C11" -77.5(8)
C14B P1B N1B C11" 33.8(8)
Ru1B P1B N1B C11" 160.5(8)
P2B P1B N1B C11" 152.7(8)
C20B P1B N1B C11B -71.2(3)
C14B P1B N1B C11B 40.1(3)
Ru1B P1B N1B C11B 166.8(2)
P2B P1B N1B C11B 159.0(3)
C20B P1B N1B P2B 129.86(11)
C14B P1B N1B P2B -118.85(12)
Ru1B P1B N1B P2B 7.86(10)
C32B P2B N1B C11" 70.9(7)
C26B P2B N1B C11" -40.6(7)
Ru1B P2B N1B C11" -168.9(6)
P1B P2B N1B C11" -161.1(7)
C32B P2B N1B C11B 78.7(3)
C26B P2B N1B C11B -32.8(3)
Ru1B P2B N1B C11B -161.1(3)
P1B P2B N1B C11B -153.3(4)
C32B P2B N1B P1B -127.99(12)
C26B P2B N1B P1B 120.48(13)
Ru1B P2B N1B P1B -7.82(10)
C6B C1B C2B C3B -0.6(4)
C7B C1B C2B C3B -179.8(2)
Ru1B C1B C2B C3B -53.7(2)
C6B C1B C2B Ru1B 53.1(2)
C7B C1B C2B Ru1B -126.2(2)
C1B C2B C3B C4B -2.5(4)
Ru1B C2B C3B C4B -56.5(2)
C1B C2B C3B Ru1B 54.0(2)
C2B C3B C4B C5B 2.5(4)
Ru1B C3B C4B C5B -53.7(2)
C2B C3B C4B C10B -175.4(2)
Ru1B C3B C4B C10B 128.4(2)
C2B C3B C4B Ru1B 56.2(2)
C3B C4B C5B C6B 0.5(4)
C10B C4B C5B C6B 178.4(3)
Ru1B C4B C5B C6B -53.7(2)
C3B C4B C5B Ru1B 54.2(2)
C10B C4B C5B Ru1B -127.9(3)
C4B C5B C6B C1B -3.7(4)
Ru1B C5B C6B C1B -59.0(2)
C4B C5B C6B Ru1B 55.3(2)
C2B C1B C6B C5B 3.7(4)
C7B C1B C6B C5B -177.0(2)
Ru1B C1B C6B C5B 58.4(2)
C2B C1B C6B Ru1B -54.7(2)
C7B C1B C6B Ru1B 124.6(2)
C2B C1B C7B C9B 19.3(4)
C6B C1B C7B C9B -160.0(2)
Ru1B C1B C7B C9B -73.8(3)
C2B C1B C7B C8B -105.2(3)
C6B C1B C7B C8B 75.5(3)
Ru1B C1B C7B C8B 161.67(19)
P1B N1B C11B C12B 145.1(3)
P2B N1B C11B C12B -65.6(5)
P1B N1B C11B C13B -89.0(8)
P2B N1B C11B C13B 60.3(8)
P1B N1B C11" C12" 67.0(14)
P2B N1B C11" C12" -143.2(8)
P1B N1B C11" C13" -56(2)
P2B N1B C11" C13" 93(2)
N1B P1B C14B C15B 85.7(2)
C20B P1B C14B C15B -159.8(2)
Ru1B P1B C14B C15B -22.7(2)
P2B P1B C14B C15B 44.3(2)
N1B P1B C14B C19B -83.3(2)
C20B P1B C14B C19B 31.3(2)
Ru1B P1B C14B C19B 168.33(18)
P2B P1B C14B C19B -124.7(2)
C19B C14B C15B C16B 1.7(4)
P1B C14B C15B C16B -167.4(2)
C14B C15B C16B C17B -0.1(4)
C15B C16B C17B C18B -1.2(4)
C16B C17B C18B C19B 0.8(5)
C17B C18B C19B C14B 0.8(5)
C15B C14B C19B C18B -2.1(4)
P1B C14B C19B C18B 167.0(2)
N1B P1B C20B C25B -18.5(2)
C14B P1B C20B C25B -131.3(2)
Ru1B P1B C20B C25B 89.1(2)
P2B P1B C20B C25B 21.7(3)
N1B P1B C20B C21B 170.40(19)
C14B P1B C20B C21B 57.7(2)
Ru1B P1B C20B C21B -82.0(2)
P2B P1B C20B C21B -149.34(16)
C25B C20B C21B C22B -2.3(4)
P1B C20B C21B C22B 169.1(2)
C20B C21B C22B C23B 1.8(4)
C21B C22B C23B C24B 0.4(4)
C22B C23B C24B C25B -2.0(4)
C21B C20B C25B C24B 0.7(4)
P1B C20B C25B C24B -170.2(2)
C23B C24B C25B C20B 1.4(4)
N1B P2B C26B C31B -80.3(3)
C32B P2B C26B C31B 162.1(2)
Ru1B P2B C26B C31B 28.8(3)
P1B P2B C26B C31B -39.0(3)
N1B P2B C26B C27B 91.7(3)
C32B P2B C26B C27B -25.9(3)
Ru1B P2B C26B C27B -159.2(2)
P1B P2B C26B C27B 133.0(2)
C31B C26B C27B C28B 1.6(5)
P2B C26B C27B C28B -170.4(3)
C26B C27B C28B C29B -1.1(6)
C27B C28B C29B C30B -0.1(6)
C28B C29B C30B C31B 0.7(6)
C27B C26B C31B C30B -1.1(5)
P2B C26B C31B C30B 171.0(2)
C29B C30B C31B C26B -0.1(5)
N1B P2B C32B C37B 0.9(3)
C26B P2B C32B C37B 115.0(3)
Ru1B P2B C32B C37B -106.8(2)
P1B P2B C32B C37B -41.4(3)
N1B P2B C32B C33B 177.1(2)
C26B P2B C32B C33B -68.8(2)
Ru1B P2B C32B C33B 69.4(2)
P1B P2B C32B C33B 134.80(18)
C37B C32B C33B C34B -1.3(4)
P2B C32B C33B C34B -177.7(2)
C32B C33B C34B C35B -1.1(4)
C33B C34B C35B C36B 1.9(5)
C34B C35B C36B C37B -0.2(5)
C33B C32B C37B C36B 3.0(4)
P2B C32B C37B C36B 179.0(2)
C35B C36B C37B C32B -2.2(5)
